data_4020811
loop_
_publ_author_name
'James E. Tarver, Jr.'
'Madeleine M. Joulli\'e'

_publ_section_title
;
 Synthesis of \g,\d-Unsaturated and \g,\e-Unsaturated
 \a-Amino Acids from Fragmentation of \g- and \d-Lactones
;
_journal_name_full 'Journal of Organic Chemistry'
_journal_page_first 815
_journal_page_last 820
_journal_paper_doi 10.1021/jo035401m
_journal_volume 69
_journal_year 2004
_chemical_formula_sum 'C13 H23 N O5'
_chemical_formula_weight 273.32
_space_group_IT_number 2
_symmetry_cell_setting triclinic
_symmetry_Int_Tables_number 2
_symmetry_space_group_name_Hall '-P 1'
_symmetry_space_group_name_H-M 'P -1'
_cell_angle_alpha 100.278(3)
_cell_angle_beta 102.391(4)
_cell_angle_gamma 99.080(4)
_cell_formula_units_Z 2
_cell_length_a 6.3899(16)
_cell_length_b 9.466(2)
_cell_length_c 13.630(4)
_cell_measurement_temperature 143(1)
_cell_volume 775.6(3)
_diffrn_ambient_temperature 143(1)
_exptl_crystal_density_diffrn 1.170
_cod_database_code 4020811

loop_
_symmetry_equiv_pos_as_xyz
'x, y, z'
'-x, -y, -z'

loop_
_atom_site_label
_atom_site_type_symbol
_atom_site_fract_x
_atom_site_fract_y
_atom_site_fract_z
_atom_site_U_iso_or_equiv
_atom_site_adp_type
_atom_site_occupancy
_atom_site_symmetry_multiplicity
_atom_site_calc_flag
_atom_site_refinement_flags
_atom_site_disorder_assembly
_atom_site_disorder_group
C1 C 0.6640(2) 0.25680(14) 0.33724(10) 0.0252(3) Uani 1 1 d . . .
H1A H 0.6010 0.1644 0.2863 0.033 Uiso 1 1 calc R . .
C2 C 0.8383(2) 0.23073(14) 0.42480(10) 0.0249(3) Uani 1 1 d . . .
H2A H 0.9495 0.3211 0.4541 0.033 Uiso 1 1 calc R . .
C3 C 0.7074(2) 0.20214(14) 0.50359(10) 0.0264(3) Uani 1 1 d . . .
H3A H 0.6399 0.0976 0.4867 0.035 Uiso 1 1 calc R . .
C4 C 0.5277(2) 0.28731(15) 0.48168(11) 0.0322(3) Uani 1 1 d . . .
C5 C 0.7382(2) 0.37715(15) 0.28243(10) 0.0280(3) Uani 1 1 d . . .
C6 C 0.5457(3) 0.3938(2) 0.19997(14) 0.0485(4) Uani 1 1 d . . .
H6A H 0.4329 0.4207 0.2316 0.073 Uiso 1 1 calc R . .
H6B H 0.4890 0.3025 0.1505 0.073 Uiso 1 1 calc R . .
H6C H 0.5941 0.4687 0.1660 0.073 Uiso 1 1 calc R . .
C7 C 0.9256(3) 0.34500(17) 0.23622(12) 0.0378(4) Uani 1 1 d . . .
H7A H 0.9641 0.4192 0.1999 0.057 Uiso 1 1 calc R . .
H7B H 0.8818 0.2509 0.1893 0.057 Uiso 1 1 calc R . .
H7C H 1.0497 0.3445 0.2902 0.057 Uiso 1 1 calc R . .
C8 C 0.9501(3) 0.10520(17) 0.39368(12) 0.0364(4) Uani 1 1 d . . .
H8A H 0.8417 0.0167 0.3639 0.055 Uiso 1 1 calc R . .
H8B H 1.0497 0.0921 0.4534 0.055 Uiso 1 1 calc R . .
H8C H 1.0292 0.1277 0.3441 0.055 Uiso 1 1 calc R . .
C9 C 0.7712(2) 0.17251(15) 0.68003(10) 0.0286(3) Uani 1 1 d . . .
C10 C 0.8710(3) 0.19180(17) 0.86648(11) 0.0362(4) Uani 1 1 d . . .
C11 C 0.8884(4) 0.0326(2) 0.86067(14) 0.0565(5) Uani 1 1 d . . .
H11A H 0.7753 -0.0288 0.8042 0.085 Uiso 1 1 calc R . .
H11B H 0.8719 0.0059 0.9237 0.085 Uiso 1 1 calc R . .
H11C H 1.0289 0.0200 0.8504 0.085 Uiso 1 1 calc R . .
C12 C 1.0612(3) 0.2911(2) 0.95002(12) 0.0506(5) Uani 1 1 d . . .
H12A H 1.1969 0.2723 0.9367 0.076 Uiso 1 1 calc R . .
H12B H 1.0516 0.2718 1.0159 0.076 Uiso 1 1 calc R . .
H12C H 1.0549 0.3918 0.9501 0.076 Uiso 1 1 calc R . .
C13 C 0.6535(4) 0.2205(3) 0.88232(15) 0.0668(6) Uani 1 1 d . . .
H13A H 0.6495 0.3219 0.8842 0.100 Uiso 1 1 calc R . .
H13B H 0.6350 0.1978 0.9462 0.100 Uiso 1 1 calc R . .
H13C H 0.5376 0.1600 0.8267 0.100 Uiso 1 1 calc R . .
N1 N 0.8330(2) 0.23985(13) 0.60882(9) 0.0326(3) Uani 1 1 d . . .
H1 H 0.9502 0.3069 0.6267 0.043 Uiso 1 1 calc R . .
O1 O 0.49440(16) 0.30486(11) 0.38429(8) 0.0323(3) Uani 1 1 d . . .
O2 O 0.4217(2) 0.33313(13) 0.53862(10) 0.0504(3) Uani 1 1 d . . .
O3 O 0.82337(16) 0.51202(10) 0.35676(8) 0.0329(3) Uani 1 1 d . . .
H3 H 0.7253 0.5377 0.3812 0.049 Uiso 1 1 calc R . .
O4 O 0.62020(18) 0.06904(11) 0.66324(7) 0.0352(3) Uani 1 1 d . . .
O5 O 0.90891(18) 0.23669(11) 0.77355(7) 0.0368(3) Uani 1 1 d . . .

loop_
_atom_site_aniso_label
_atom_site_aniso_U_11
_atom_site_aniso_U_22
_atom_site_aniso_U_33
_atom_site_aniso_U_23
_atom_site_aniso_U_13
_atom_site_aniso_U_12
C1 0.0239(7) 0.0249(6) 0.0255(7) 0.0043(5) 0.0069(5) 0.0019(5)
C2 0.0252(7) 0.0265(6) 0.0240(6) 0.0076(5) 0.0080(5) 0.0036(5)
C3 0.0286(8) 0.0253(6) 0.0229(6) 0.0041(5) 0.0079(5) -0.0015(6)
C4 0.0307(8) 0.0277(7) 0.0389(8) 0.0061(6) 0.0162(6) -0.0003(6)
C5 0.0296(8) 0.0267(7) 0.0278(7) 0.0079(5) 0.0077(6) 0.0033(6)
C6 0.0431(10) 0.0567(10) 0.0476(10) 0.0292(8) 0.0026(8) 0.0078(8)
C7 0.0498(10) 0.0356(8) 0.0374(8) 0.0142(6) 0.0235(7) 0.0120(7)
C8 0.0408(9) 0.0400(8) 0.0394(8) 0.0166(6) 0.0197(7) 0.0179(7)
C9 0.0315(8) 0.0288(7) 0.0234(7) 0.0035(5) 0.0078(5) 0.0016(6)
C10 0.0457(9) 0.0436(8) 0.0223(7) 0.0094(6) 0.0114(6) 0.0110(7)
C11 0.0780(14) 0.0454(10) 0.0396(10) 0.0142(8) -0.0017(9) 0.0108(9)
C12 0.0650(12) 0.0554(10) 0.0251(8) 0.0015(7) 0.0059(7) 0.0101(9)
C13 0.0603(13) 0.1108(18) 0.0416(10) 0.0185(11) 0.0251(9) 0.0340(13)
N1 0.0348(7) 0.0329(6) 0.0234(6) 0.0039(5) 0.0071(5) -0.0096(5)
O1 0.0243(6) 0.0349(5) 0.0417(6) 0.0139(4) 0.0122(4) 0.0061(4)
O2 0.0510(8) 0.0481(7) 0.0639(8) 0.0105(6) 0.0388(6) 0.0133(6)
O3 0.0304(6) 0.0240(5) 0.0458(6) 0.0047(4) 0.0180(5) 0.0015(4)
O4 0.0375(7) 0.0338(5) 0.0296(5) 0.0083(4) 0.0076(4) -0.0068(5)
O5 0.0427(7) 0.0388(6) 0.0220(5) 0.0050(4) 0.0058(4) -0.0063(5)

loop_
_geom_bond_atom_site_label_1
_geom_bond_atom_site_label_2
_geom_bond_distance
_geom_bond_site_symmetry_2
_geom_bond_publ_flag
C1 O1 1.4638(16) . ?
C1 C2 1.5321(18) . ?
C1 C5 1.5380(18) . ?
C2 C8 1.5230(19) . ?
C2 C3 1.5313(18) . ?
C3 N1 1.4359(17) . ?
C3 C4 1.512(2) . ?
C4 O2 1.2031(18) . ?
C4 O1 1.3429(18) . ?
C5 O3 1.4266(17) . ?
C5 C7 1.515(2) . ?
C5 C6 1.527(2) . ?
C9 O4 1.2124(17) . ?
C9 N1 1.3453(18) . ?
C9 O5 1.3571(17) . ?
C10 O5 1.4611(17) . ?
C10 C13 1.510(3) . ?
C10 C11 1.518(2) . ?
C10 C12 1.523(2) . ?
